data_4516217
loop_
_publ_author_name
'Gair, Joseph J.'
'Haines, Brandon E.'
'Filatov, Alexander S.'
'Musaev, Djamaladdin G.'
'Lewis, Jared C.'

_publ_section_title
;
 Di-Palladium Complexes are Active Catalysts for Mono-N-Protected Amino
 Acid-Accelerated Enantioselective C--H Functionalization
;
_journal_name_full 'ACS Catalysis'
_journal_page_first 11386
_journal_paper_doi 10.1021/acscatal.9b03887
_journal_year 2019
_chemical_absolute_configuration ad
_chemical_formula_moiety 'C46 H60 N4 O6 Pd2'
_chemical_formula_sum 'C46 H60 N4 O6 Pd2'
_chemical_formula_weight 977.78
_space_group_crystal_system orthorhombic
_space_group_IT_number 18
_space_group_name_Hall 'P 2 2ab'
_space_group_name_H-M_alt 'P 21 21 2'
_atom_sites_solution_hydrogens geom
_atom_sites_solution_primary dual
_atom_sites_solution_secondary difmap
_audit_creation_date 2018-03-16
_audit_creation_method
;
Olex2 1.2
(compiled 2017.08.10 svn.r3458 for OlexSys, GUI svn.r5381)
;
_cell_angle_alpha 90
_cell_angle_beta 90
_cell_angle_gamma 90
_cell_formula_units_Z 2
_cell_length_a 20.0614(17)
_cell_length_b 9.2769(8)
_cell_length_c 13.7686(12)
_cell_measurement_reflns_used 9898
_cell_measurement_temperature 100(2)
_cell_measurement_theta_max 26.781
_cell_measurement_theta_min 2.419
_cell_volume 2562.4(4)
_computing_data_collection 'APEX3 v.2015.9-0 (Bruker AXS Inc., 2015)'
_computing_molecular_graphics
;
OLEX2: a complete structure solution, refinement and analysis program 
Dolomanov et al., 2009

Mercury: visualization and analysis of crystal structures
Macrae, et al., 2006

O. V. Dolomanov, L. J. Bourhis, R. J. Gildea, J. A. K. Howard and H. Puschmann.
J. Appl. Cryst. (2009). 42, 339-341;

C. F. Macrae, P. R. Edgington, P. McCabe, E. Pidcock, G. P. Shields, R. Taylor,
M. Towler and J. van de Streek, J. Appl. Cryst. (2006). 39, 453-457.
;
_computing_publication_material
;
 APEX3 v.2015.5-2 (Bruker AXS Inc., 2015)
 OLEX2 (Dolomanov et al., 2009)
;
_computing_structure_refinement 'XL-2018/3 (Sheldrick, 2015b)'
_computing_structure_solution 'XT 2018/2 (Sheldrick, 2015a)'
_diffrn_ambient_temperature 100(2)
_diffrn_detector 'Bruker PHOTON 100'
_diffrn_detector_area_resol_mean 10.4167
_diffrn_detector_type CMOS
_diffrn_measured_fraction_theta_full 0.999
_diffrn_measured_fraction_theta_max 0.999
_diffrn_measurement_device_type D8Venture
_diffrn_measurement_method 'omega and phi scans'
_diffrn_radiation_monochromator mirrors
_diffrn_radiation_type MoK\a
_diffrn_radiation_wavelength 0.71073
_diffrn_reflns_av_R_equivalents 0.0394
_diffrn_reflns_av_unetI/netI 0.0256
_diffrn_reflns_Laue_measured_fraction_full 0.999
_diffrn_reflns_Laue_measured_fraction_max 0.999
_diffrn_reflns_limit_h_max 25
_diffrn_reflns_limit_h_min -25
_diffrn_reflns_limit_k_max 11
_diffrn_reflns_limit_k_min -11
_diffrn_reflns_limit_l_max 17
_diffrn_reflns_limit_l_min -17
_diffrn_reflns_number 47847
_diffrn_reflns_point_group_measured_fraction_full 0.999
_diffrn_reflns_point_group_measured_fraction_max 0.997
_diffrn_reflns_theta_full 25.242
_diffrn_reflns_theta_max 26.838
_diffrn_reflns_theta_min 2.030
_diffrn_source 'micro-focus X-ray tube'
_diffrn_source_type 'INCOATEC ImuS'
_exptl_absorpt_coefficient_mu 0.746
_exptl_absorpt_correction_T_max 0.7454
_exptl_absorpt_correction_T_min 0.6622
_exptl_absorpt_correction_type multi-scan
_exptl_absorpt_process_details
;
SADABS-2014/4 (Bruker,2014/4) was used for absorption correction. 
wR2(int) was 0.1329 before and 0.0464 after correction. 
The Ratio of minimum to maximum transmission is 0.8884. 
;
_exptl_crystal_colour yellow
_exptl_crystal_colour_primary yellow
_exptl_crystal_density_diffrn 1.267
_exptl_crystal_description plate
_exptl_crystal_F_000 1008
_exptl_crystal_size_max 0.4
_exptl_crystal_size_mid 0.1
_exptl_crystal_size_min 0.1
_refine_diff_density_max 0.433
_refine_diff_density_min -0.224
_refine_diff_density_rms 0.054
_refine_ls_abs_structure_details
;
 Flack x determined using 2149 quotients [(I+)-(I-)]/[(I+)+(I-)]
 (Parsons, Flack and Wagner, Acta Cryst. B69 (2013) 249-259).
;
_refine_ls_abs_structure_Flack -0.015(8)
_refine_ls_extinction_method none
_refine_ls_goodness_of_fit_ref 1.044
_refine_ls_hydrogen_treatment constr
_refine_ls_matrix_type full
_refine_ls_number_parameters 267
_refine_ls_number_reflns 5489
_refine_ls_number_restraints 0
_refine_ls_restrained_S_all 1.044
_refine_ls_R_factor_all 0.0245
_refine_ls_R_factor_gt 0.0211
_refine_ls_shift/su_max 0.001
_refine_ls_shift/su_mean 0.000
_refine_ls_structure_factor_coef Fsqd
_refine_ls_weighting_details 'w=1/[\s^2^(Fo^2^)+(0.0250P)^2^+0.5036P] where P=(Fo^2^+2Fc^2^)/3'
_refine_ls_weighting_scheme calc
_refine_ls_wR_factor_gt 0.0465
_refine_ls_wR_factor_ref 0.0474
_reflns_Friedel_coverage 0.763
_reflns_Friedel_fraction_full 1.000
_reflns_Friedel_fraction_max 0.995
_reflns_number_gt 5174
_reflns_number_total 5489
_reflns_threshold_expression 'I > 2\s(I)'
_cod_data_source_file cs9b03887_si_002.cif
_cod_data_source_block 04_PdLeu1
_cod_database_code 4516217
_shelx_shelxl_version_number 2018/3
_shelx_space_group_comment
;
The symmetry employed for this shelxl refinement is uniquely defined
by the following loop, which should always be used as a source of
symmetry information in preference to the above space-group names.
They are only intended as comments.
;
_shelx_estimated_absorpt_t_max 0.929
_shelx_estimated_absorpt_t_min 0.755
_olex2_refinement_description
;
1. Fixed Uiso
 At 1.2 times of:
  All C(H) groups, All C(H,H) groups, All N(H) groups
 At 1.5 times of:
  All C(H,H,H) groups
2.a Ternary CH refined with riding coordinates:
 C7(H7), C17(H17), C19(H19)
2.b Secondary CH2 refined with riding coordinates:
 C18(H18A,H18B)
2.c Aromatic/amide H refined with riding coordinates:
 N2(H2), C1(H1), C2(H2A), C3(H3), C4(H4), C5(H5), C9(H9), C10(H10), C11(H11),
 C12(H12)
2.d Idealised Me refined as rotating group:
 C14(H14A,H14B,H14C), C15(H15A,H15B,H15C), C20(H20A,H20B,H20C), C21(H21A,H21B,
 H21C), C23(H23A,H23B,H23C)
;
_olex2_submission_special_instructions 'No special instructions were received'

loop_
_space_group_symop_operation_xyz
'x, y, z'
'-x, -y, z'
'-x+1/2, y+1/2, -z'
'x+1/2, -y+1/2, -z'

loop_
_atom_site_label
_atom_site_type_symbol
_atom_site_fract_x
_atom_site_fract_y
_atom_site_fract_z
_atom_site_U_iso_or_equiv
_atom_site_adp_type
_atom_site_occupancy
_atom_site_site_symmetry_order
_atom_site_calc_flag
_atom_site_refinement_flags_posn
Pd1 Pd 0.49460(2) 0.33882(2) 0.61604(2) 0.01444(6) Uani 1 1 d .
O1 O 0.57597(9) 0.3638(2) 0.52834(14) 0.0192(5) Uani 1 1 d .
O2 O 0.56936(10) 0.6023(2) 0.49759(15) 0.0182(5) Uani 1 1 d .
O3 O 0.75647(11) 0.6399(3) 0.46185(19) 0.0393(6) Uani 1 1 d .
N1 N 0.41815(11) 0.2859(3) 0.71013(18) 0.0160(5) Uani 1 1 d .
N2 N 0.70974(11) 0.4186(3) 0.46748(17) 0.0183(5) Uani 1 1 d .
H2 H 0.714320 0.328554 0.486387 0.022 Uiso 1 1 calc R
C1 C 0.40343(15) 0.1399(3) 0.9329(2) 0.0236(7) Uani 1 1 d .
H1 H 0.436418 0.075532 0.909054 0.028 Uiso 1 1 calc R
C2 C 0.36132(17) 0.0961(4) 1.0073(2) 0.0304(8) Uani 1 1 d .
H2A H 0.366322 0.002812 1.034826 0.037 Uiso 1 1 calc R
C3 C 0.31223(16) 0.1872(4) 1.0417(2) 0.0303(8) Uani 1 1 d .
H3 H 0.283119 0.156249 1.091958 0.036 Uiso 1 1 calc R
C4 C 0.30569(15) 0.3238(4) 1.0024(2) 0.0275(7) Uani 1 1 d .
H4 H 0.271918 0.387017 1.025311 0.033 Uiso 1 1 calc R
C5 C 0.34861(15) 0.3675(3) 0.9297(2) 0.0227(7) Uani 1 1 d .
H5 H 0.344472 0.462111 0.903895 0.027 Uiso 1 1 calc R
C6 C 0.39782(13) 0.2764(3) 0.8932(3) 0.0184(6) Uani 1 1 d .
C7 C 0.44243(12) 0.3293(3) 0.81119(19) 0.0171(6) Uani 1 1 d .
H7 H 0.440910 0.437020 0.813432 0.021 Uiso 1 1 calc R
C8 C 0.51534(13) 0.2879(3) 0.81706(19) 0.0148(6) Uani 1 1 d .
C9 C 0.54965(14) 0.2682(3) 0.9033(2) 0.0221(6) Uani 1 1 d .
H9 H 0.526893 0.273285 0.963761 0.027 Uiso 1 1 calc R
C10 C 0.61809(16) 0.2408(3) 0.9005(3) 0.0275(8) Uani 1 1 d .
H10 H 0.642122 0.229858 0.959523 0.033 Uiso 1 1 calc R
C11 C 0.65107(15) 0.2295(3) 0.8132(2) 0.0236(7) Uani 1 1 d .
H11 H 0.697332 0.207777 0.812183 0.028 Uiso 1 1 calc R
C12 C 0.61657(14) 0.2501(3) 0.7260(2) 0.0188(6) Uani 1 1 d .
H12 H 0.639506 0.241090 0.665970 0.023 Uiso 1 1 calc R
C13 C 0.54915(14) 0.2835(3) 0.7265(2) 0.0179(6) Uani 1 1 d .
C14 C 0.40620(14) 0.1279(3) 0.7022(2) 0.0209(6) Uani 1 1 d .
H14A H 0.398449 0.102429 0.634009 0.031 Uiso 1 1 calc GR
H14B H 0.367023 0.101682 0.740839 0.031 Uiso 1 1 calc GR
H14C H 0.445251 0.075606 0.726382 0.031 Uiso 1 1 calc GR
C15 C 0.35537(13) 0.3620(3) 0.6871(2) 0.0221(6) Uani 1 1 d .
H15A H 0.362976 0.466291 0.688868 0.033 Uiso 1 1 calc GR
H15B H 0.321302 0.336172 0.735090 0.033 Uiso 1 1 calc GR
H15C H 0.340191 0.333878 0.622176 0.033 Uiso 1 1 calc GR
C16 C 0.59277(13) 0.4775(3) 0.48607(19) 0.0157(6) Uani 1 1 d .
C17 C 0.65012(13) 0.4596(3) 0.41330(19) 0.0170(6) Uani 1 1 d .
H17 H 0.658333 0.554075 0.380451 0.020 Uiso 1 1 calc R
C18 C 0.63188(13) 0.3481(3) 0.3371(2) 0.0201(6) Uani 1 1 d .
H18A H 0.593542 0.384818 0.299148 0.024 Uiso 1 1 calc R
H18B H 0.617185 0.259177 0.370556 0.024 Uiso 1 1 calc R
C19 C 0.68754(15) 0.3093(4) 0.2670(2) 0.0263(7) Uani 1 1 d .
H19 H 0.724996 0.267879 0.305919 0.032 Uiso 1 1 calc R
C20 C 0.66438(18) 0.1938(4) 0.1960(2) 0.0367(9) Uani 1 1 d .
H20A H 0.702033 0.162994 0.155701 0.055 Uiso 1 1 calc GR
H20B H 0.629140 0.233048 0.154433 0.055 Uiso 1 1 calc GR
H20C H 0.647061 0.110956 0.232283 0.055 Uiso 1 1 calc GR
C21 C 0.71405(19) 0.4407(4) 0.2143(3) 0.0404(9) Uani 1 1 d .
H21A H 0.678029 0.485233 0.176705 0.061 Uiso 1 1 calc GR
H21B H 0.750036 0.411605 0.170287 0.061 Uiso 1 1 calc GR
H21C H 0.731230 0.510143 0.261670 0.061 Uiso 1 1 calc GR
C22 C 0.75776(14) 0.5138(4) 0.4894(2) 0.0235(6) Uani 1 1 d .
C23 C 0.81342(16) 0.4579(4) 0.5511(3) 0.0397(10) Uani 1 1 d .
H23A H 0.804846 0.482153 0.619279 0.060 Uiso 1 1 calc GR
H23B H 0.855509 0.501848 0.530485 0.060 Uiso 1 1 calc GR
H23C H 0.816355 0.352920 0.544135 0.060 Uiso 1 1 calc GR

loop_
_atom_site_aniso_label
_atom_site_aniso_U_11
_atom_site_aniso_U_22
_atom_site_aniso_U_33
_atom_site_aniso_U_23
_atom_site_aniso_U_13
_atom_site_aniso_U_12
Pd1 0.01270(9) 0.01414(9) 0.01648(9) 0.00288(8) 0.00012(9) 0.00008(9)
O1 0.0184(10) 0.0193(12) 0.0200(11) 0.0028(9) 0.0040(8) 0.0019(9)
O2 0.0169(10) 0.0171(10) 0.0206(11) -0.0007(9) -0.0002(8) -0.0001(8)
O3 0.0334(13) 0.0279(14) 0.0567(16) -0.0052(13) -0.0057(11) -0.0121(11)
N1 0.0126(12) 0.0159(12) 0.0194(13) 0.0021(10) 0.0022(10) -0.0041(10)
N2 0.0168(12) 0.0166(13) 0.0214(13) -0.0024(10) -0.0018(10) 0.0024(10)
C1 0.0265(15) 0.0194(16) 0.0250(15) 0.0008(13) 0.0061(12) -0.0015(13)
C2 0.041(2) 0.0214(16) 0.0288(18) 0.0042(14) 0.0045(15) -0.0045(15)
C3 0.0321(17) 0.039(2) 0.0199(16) 0.0003(14) 0.0109(13) -0.0055(15)
C4 0.0276(16) 0.0305(19) 0.0245(16) -0.0086(14) 0.0042(13) 0.0013(15)
C5 0.0256(16) 0.0203(17) 0.0222(15) -0.0030(13) -0.0016(12) -0.0030(12)
C6 0.0224(14) 0.0161(14) 0.0168(15) -0.0006(14) -0.0019(14) -0.0021(11)
C7 0.0169(13) 0.0165(15) 0.0179(14) 0.0017(12) -0.0007(11) -0.0007(13)
C8 0.0151(14) 0.0098(11) 0.0195(13) 0.0032(10) -0.0004(11) -0.0012(10)
C9 0.0249(15) 0.0206(15) 0.0208(17) 0.0043(12) -0.0027(12) -0.0031(12)
C10 0.0297(16) 0.0259(18) 0.027(2) 0.0059(15) -0.0146(14) -0.0006(13)
C11 0.0185(15) 0.0169(15) 0.0354(18) 0.0027(14) -0.0052(13) 0.0014(12)
C12 0.0178(15) 0.0123(15) 0.0264(16) 0.0019(12) -0.0003(12) -0.0007(11)
C13 0.0176(14) 0.0111(13) 0.0249(16) 0.0002(12) -0.0049(12) 0.0000(12)
C14 0.0218(14) 0.0174(17) 0.0236(15) -0.0006(12) 0.0014(12) -0.0037(12)
C15 0.0140(13) 0.0259(17) 0.0265(15) 0.0055(13) -0.0011(11) 0.0004(12)
C16 0.0122(13) 0.0200(19) 0.0150(12) -0.0042(13) -0.0030(10) 0.0045(11)
C17 0.0136(13) 0.0209(17) 0.0165(13) 0.0009(10) 0.0023(10) 0.0003(11)
C18 0.0172(13) 0.0248(15) 0.0185(14) -0.0031(14) -0.0008(11) -0.0025(14)
C19 0.0196(15) 0.040(2) 0.0189(15) -0.0066(14) -0.0016(12) 0.0021(13)
C20 0.0353(19) 0.044(2) 0.0306(19) -0.0120(16) 0.0032(15) -0.0028(16)
C21 0.039(2) 0.044(2) 0.038(2) 0.0028(17) 0.0200(17) -0.0037(17)
C22 0.0181(14) 0.0245(17) 0.0280(14) -0.0094(17) 0.0030(11) -0.0008(14)
C23 0.0226(17) 0.049(3) 0.047(2) -0.0227(17) -0.0103(15) 0.0028(15)

loop_
_atom_type_symbol
_atom_type_description
_atom_type_scat_dispersion_real
_atom_type_scat_dispersion_imag
_atom_type_scat_source
C C 0.0033 0.0016 'International Tables Vol C Tables 4.2.6.8 and 6.1.1.4'
H H 0.0000 0.0000 'International Tables Vol C Tables 4.2.6.8 and 6.1.1.4'
N N 0.0061 0.0033 'International Tables Vol C Tables 4.2.6.8 and 6.1.1.4'
O O 0.0106 0.0060 'International Tables Vol C Tables 4.2.6.8 and 6.1.1.4'
Pd Pd -0.9988 1.0072 'International Tables Vol C Tables 4.2.6.8 and 6.1.1.4'

loop_
_geom_angle_atom_site_label_1
_geom_angle_atom_site_label_2
_geom_angle_atom_site_label_3
_geom_angle
_geom_angle_site_symmetry_3
O1 Pd1 O2 89.98(8) 2_665
O1 Pd1 N1 171.91(9) .
N1 Pd1 O2 95.35(9) 2_665
C13 Pd1 O1 92.43(11) .
C13 Pd1 O2 177.57(10) 2_665
C13 Pd1 N1 82.22(11) .
C16 O1 Pd1 125.85(18) .
C16 O2 Pd1 123.55(19) 2_665
C7 N1 Pd1 105.77(16) .
C14 N1 Pd1 107.88(18) .
C14 N1 C7 112.2(2) .
C15 N1 Pd1 112.63(18) .
C15 N1 C7 109.9(2) .
C15 N1 C14 108.5(2) .
C17 N2 H2 118.9 .
C22 N2 H2 118.9 .
C22 N2 C17 122.1(3) .
C2 C1 H1 119.7 .
C6 C1 H1 119.7 .
C6 C1 C2 120.6(3) .
C1 C2 H2A 119.8 .
C3 C2 C1 120.5(3) .
C3 C2 H2A 119.8 .
C2 C3 H3 120.2 .
C2 C3 C4 119.6(3) .
C4 C3 H3 120.2 .
C3 C4 H4 120.2 .
C5 C4 C3 119.5(3) .
C5 C4 H4 120.2 .
C4 C5 H5 119.2 .
C4 C5 C6 121.6(3) .
C6 C5 H5 119.2 .
C1 C6 C5 118.1(3) .
C1 C6 C7 122.7(3) .
C5 C6 C7 119.2(3) .
N1 C7 H7 106.4 .
C6 C7 N1 113.8(2) .
C6 C7 H7 106.4 .
C8 C7 N1 106.8(2) .
C8 C7 C6 116.5(2) .
C8 C7 H7 106.4 .
C9 C8 C7 124.0(2) .
C9 C8 C13 120.8(2) .
C13 C8 C7 114.9(2) .
C8 C9 H9 120.4 .
C8 C9 C10 119.3(3) .
C10 C9 H9 120.4 .
C9 C10 H10 119.6 .
C11 C10 C9 120.7(3) .
C11 C10 H10 119.6 .
C10 C11 H11 119.9 .
C10 C11 C12 120.1(3) .
C12 C11 H11 119.9 .
C11 C12 H12 119.7 .
C13 C12 C11 120.6(3) .
C13 C12 H12 119.7 .
C8 C13 Pd1 114.3(2) .
C12 C13 Pd1 127.2(2) .
C12 C13 C8 118.4(3) .
N1 C14 H14A 109.5 .
N1 C14 H14B 109.5 .
N1 C14 H14C 109.5 .
H14A C14 H14B 109.5 .
H14A C14 H14C 109.5 .
H14B C14 H14C 109.5 .
N1 C15 H15A 109.5 .
N1 C15 H15B 109.5 .
N1 C15 H15C 109.5 .
H15A C15 H15B 109.5 .
H15A C15 H15C 109.5 .
H15B C15 H15C 109.5 .
O1 C16 O2 128.0(2) .
O1 C16 C17 114.5(2) .
O2 C16 C17 117.5(3) .
N2 C17 C16 108.0(2) .
N2 C17 H17 108.9 .
N2 C17 C18 111.9(2) .
C16 C17 H17 108.9 .
C18 C17 C16 110.1(2) .
C18 C17 H17 108.9 .
C17 C18 H18A 108.5 .
C17 C18 H18B 108.5 .
C17 C18 C19 115.0(2) .
H18A C18 H18B 107.5 .
C19 C18 H18A 108.5 .
C19 C18 H18B 108.5 .
C18 C19 H19 107.6 .
C18 C19 C20 110.5(3) .
C20 C19 H19 107.6 .
C21 C19 C18 111.8(3) .
C21 C19 H19 107.6 .
C21 C19 C20 111.5(3) .
C19 C20 H20A 109.5 .
C19 C20 H20B 109.5 .
C19 C20 H20C 109.5 .
H20A C20 H20B 109.5 .
H20A C20 H20C 109.5 .
H20B C20 H20C 109.5 .
C19 C21 H21A 109.5 .
C19 C21 H21B 109.5 .
C19 C21 H21C 109.5 .
H21A C21 H21B 109.5 .
H21A C21 H21C 109.5 .
H21B C21 H21C 109.5 .
O3 C22 N2 122.8(3) .
O3 C22 C23 121.4(3) .
N2 C22 C23 115.8(3) .
C22 C23 H23A 109.5 .
C22 C23 H23B 109.5 .
C22 C23 H23C 109.5 .
H23A C23 H23B 109.5 .
H23A C23 H23C 109.5 .
H23B C23 H23C 109.5 .

loop_
_geom_bond_atom_site_label_1
_geom_bond_atom_site_label_2
_geom_bond_distance
_geom_bond_site_symmetry_2
Pd1 O1 2.0436(19) .
Pd1 O2 2.146(2) 2_665
Pd1 N1 2.067(2) .
Pd1 C13 1.942(3) .
O1 C16 1.251(4) .
O2 C16 1.260(4) .
O3 C22 1.230(4) .
N1 C7 1.528(4) .
N1 C14 1.490(4) .
N1 C15 1.478(4) .
N2 H2 0.8800 .
N2 C17 1.460(3) .
N2 C22 1.341(4) .
C1 H1 0.9500 .
C1 C2 1.389(4) .
C1 C6 1.384(4) .
C2 H2A 0.9500 .
C2 C3 1.381(5) .
C3 H3 0.9500 .
C3 C4 1.384(5) .
C4 H4 0.9500 .
C4 C5 1.382(4) .
C5 H5 0.9500 .
C5 C6 1.394(4) .
C6 C7 1.523(4) .
C7 H7 1.0000 .
C7 C8 1.514(4) .
C8 C9 1.385(4) .
C8 C13 1.420(4) .
C9 H9 0.9500 .
C9 C10 1.397(4) .
C10 H10 0.9500 .
C10 C11 1.376(5) .
C11 H11 0.9500 .
C11 C12 1.399(4) .
C12 H12 0.9500 .
C12 C13 1.388(4) .
C14 H14A 0.9800 .
C14 H14B 0.9800 .
C14 H14C 0.9800 .
C15 H15A 0.9800 .
C15 H15B 0.9800 .
C15 H15C 0.9800 .
C16 C17 1.534(4) .
C17 H17 1.0000 .
C17 C18 1.518(4) .
C18 H18A 0.9900 .
C18 H18B 0.9900 .
C18 C19 1.519(4) .
C19 H19 1.0000 .
C19 C20 1.523(4) .
C19 C21 1.515(5) .
C20 H20A 0.9800 .
C20 H20B 0.9800 .
C20 H20C 0.9800 .
C21 H21A 0.9800 .
C21 H21B 0.9800 .
C21 H21C 0.9800 .
C22 C23 1.497(4) .
C23 H23A 0.9800 .
C23 H23B 0.9800 .
C23 H23C 0.9800 .

loop_
_smtbx_masks_void_nr
_smtbx_masks_void_average_x
_smtbx_masks_void_average_y
_smtbx_masks_void_average_z
_smtbx_masks_void_volume
_smtbx_masks_void_count_electrons
1 0.000 -0.514 -0.250 284.3 47.7
2 0.500 -0.068 0.250 284.3 49.0
